data_7031357
loop_
_publ_author_name
'Steichen, Marc'
'Brooks, Neil R.'
'Van Meervelt, Luc'
'Fransaer, Jan'
'Binnemans, Koen'

_publ_section_title
;
 Homoleptic and heteroleptic N-alkylimidazole zinc(ii)-containing ionic
 liquids for high current density electrodeposition.
;
_journal_issue 32
_journal_name_full 'Dalton transactions (Cambridge, England : 2003)'
_journal_page_first 12329
_journal_page_last 12341
_journal_paper_doi 10.1039/c4dt00182f
_journal_volume 43
_journal_year 2014
_chemical_formula_moiety 'C28 H44 N12 Zn, 2(C2 F6 N O4 S2)'
_chemical_formula_sum 'C32 H44 F12 N14 O8 S4 Zn'
_chemical_formula_weight 1174.42
_chemical_melting_point 293
_chemical_name_common
;
bis(N-methylimidazole) tetrakis(N-ethylimidazole) zinc(II)
bis(trifluoromethylsulfony)limide
;
_chemical_name_systematic
;
bis(N-methylimidazole) tetrakis(N-ethylimidazole) zinc(II)
bis(trifluoromethylsulfony)limide
;
_space_group_crystal_system monoclinic
_space_group_IT_number 14
_space_group_name_Hall '-P 2ybc'
_space_group_name_H-M_alt 'P 1 21/c 1'
_symmetry_space_group_name_Hall '-P 2ybc'
_symmetry_space_group_name_H-M 'P 1 21/c 1'
_atom_sites_solution_hydrogens geom
_atom_sites_solution_primary direct
_atom_sites_solution_secondary difmap
_audit_creation_date 2013-12-21
_audit_creation_method
;
Olex2 1.2-beta
(compiled 2013.12.10 svn.r2850 for OlexSys, GUI svn.r4736)
;
_cell_angle_alpha 90.00
_cell_angle_beta 98.463(3)
_cell_angle_gamma 90.00
_cell_formula_units_Z 2
_cell_length_a 10.9682(4)
_cell_length_b 11.1202(4)
_cell_length_c 20.0576(6)
_cell_measurement_reflns_used 11485
_cell_measurement_temperature 100(2)
_cell_measurement_theta_max 29.0640
_cell_measurement_theta_min 3.4930
_cell_volume 2419.76(14)
_computing_cell_refinement
;
CrysAlisPro, Agilent Technologies,
Version 1.171.36.28 (release 01-02-2013 CrysAlis171 .NET)
(compiled Feb  1 2013,16:14:44)
;
_computing_data_collection
;
CrysAlisPro, Agilent Technologies,
Version 1.171.36.28 (release 01-02-2013 CrysAlis171 .NET)
(compiled Feb  1 2013,16:14:44)
;
_computing_data_reduction
;
CrysAlisPro, Agilent Technologies,
Version 1.171.36.28 (release 01-02-2013 CrysAlis171 .NET)
(compiled Feb  1 2013,16:14:44)
;
_computing_molecular_graphics 'Olex2 (Dolomanov et al., 2009)'
_computing_publication_material 'Olex2 (Dolomanov et al., 2009)'
_computing_structure_refinement 'XL (Sheldrick, 2008)'
_computing_structure_solution 'SHELXS-97 (Sheldrick, 2008)'
_diffrn_ambient_temperature 100(2)
_diffrn_detector_area_resol_mean 15.9631
_diffrn_measured_fraction_theta_full 0.999
_diffrn_measured_fraction_theta_max 0.897
_diffrn_measurement_device_type 'SuperNova, Single source at offset, Eos'
_diffrn_measurement_method '\w scans'
_diffrn_orient_matrix_UB_11 -0.0613830000
_diffrn_orient_matrix_UB_12 -0.0171948000
_diffrn_orient_matrix_UB_13 -0.0124411000
_diffrn_orient_matrix_UB_21 0.0092737000
_diffrn_orient_matrix_UB_22 0.0167790000
_diffrn_orient_matrix_UB_23 -0.0330746000
_diffrn_orient_matrix_UB_31 0.0204901000
_diffrn_orient_matrix_UB_32 -0.0589886000
_diffrn_orient_matrix_UB_33 -0.0057199000
_diffrn_radiation_monochromator mirror
_diffrn_radiation_type MoK\a
_diffrn_radiation_wavelength 0.71073
_diffrn_reflns_av_R_equivalents 0.0177
_diffrn_reflns_av_unetI/netI 0.0149
_diffrn_reflns_limit_h_max 13
_diffrn_reflns_limit_h_min -13
_diffrn_reflns_limit_k_max 14
_diffrn_reflns_limit_k_min -13
_diffrn_reflns_limit_l_max 25
_diffrn_reflns_limit_l_min -25
_diffrn_reflns_number 19840
_diffrn_reflns_theta_full 26.00
_diffrn_reflns_theta_max 29.10
_diffrn_reflns_theta_min 2.75
_diffrn_source 'SuperNova (Mo) X-ray Source'
_exptl_absorpt_coefficient_mu 0.788
_exptl_absorpt_correction_T_max 1.00000
_exptl_absorpt_correction_T_min 0.88222
_exptl_absorpt_correction_type multi-scan
_exptl_absorpt_process_details
;
CrysAlisPro, Agilent Technologies,
Version 1.171.36.28 (release 01-02-2013 CrysAlis171 .NET)
(compiled Feb  1 2013,16:14:44)
Empirical absorption correction using spherical harmonics,
 implemented in SCALE3 ABSPACK scaling algorithm.
;
_exptl_crystal_colour colourless
_exptl_crystal_density_diffrn 1.612
_exptl_crystal_density_method 'not measured'
_exptl_crystal_description block
_exptl_crystal_F_000 1200
_exptl_crystal_size_max 0.25
_exptl_crystal_size_mid 0.25
_exptl_crystal_size_min 0.25
_refine_diff_density_max 0.403
_refine_diff_density_min -0.461
_refine_diff_density_rms 0.048
_refine_ls_extinction_coef 0.0021(2)
_refine_ls_extinction_expression Fc^*^=kFc[1+0.001xFc^2^\l^3^/sin(2\q)]^-1/4^
_refine_ls_extinction_method SHELXL
_refine_ls_goodness_of_fit_ref 1.030
_refine_ls_hydrogen_treatment constr
_refine_ls_matrix_type full
_refine_ls_number_parameters 341
_refine_ls_number_reflns 5822
_refine_ls_number_restraints 1
_refine_ls_restrained_S_all 1.030
_refine_ls_R_factor_all 0.0278
_refine_ls_R_factor_gt 0.0256
_refine_ls_shift/su_max 0.001
_refine_ls_shift/su_mean 0.000
_refine_ls_structure_factor_coef Fsqd
_refine_ls_weighting_details 'calc w=1/[\s^2^(Fo^2^)+(0.0263P)^2^+1.6364P] where P=(Fo^2^+2Fc^2^)/3'
_refine_ls_weighting_scheme calc
_refine_ls_wR_factor_gt 0.0634
_refine_ls_wR_factor_ref 0.0647
_reflns_number_gt 5428
_reflns_number_total 5822
_reflns_threshold_expression >2sigma(I)
_cod_data_source_file c4dt00182f2.cif
_cod_data_source_block nrb130d
_cod_depositor_comments 'Adding full bibliography for 7031354--7031358.cif.'
_cod_original_cell_volume 2419.76(13)
_cod_database_code 7031357
_chemical_oxdiff_formula 'Zn C4 F12 N2 S4 O8 N12 C27 H35'
_reflns_odcompleteness_completeness 99.81
_reflns_odcompleteness_iscentric 1
_reflns_odcompleteness_theta 26.32
_olex2_refinement_description
;
1. Fixed Uiso
 At 1.2 times of:
  All C(H) groups, All C(H,H) groups
 At 1.5 times of:
  All C(H,H,H) groups
2. Shared sites
{C20, C20'}
{C13, C13'}
{C6, C6'}
3. Uiso/Uaniso restraints and constraints
Uanis(C20) = Uanis(C20')
Uanis(C13) = Uanis(C13')
Uanis(C6) = Uanis(C6')
4. Others
 1*[Sof(C6)+Sof(H6A)+Sof(H6B)+Sof(C7)+Sof(H7A)+Sof(H7B)+Sof(H7C)+Sof(C6')+
 Sof(H6'A)+Sof(H6'B)+Sof(H6'C)]+1*[Sof(C13)+Sof(H13A)+Sof(H13B)+Sof(C14)+
 Sof(H14A)+Sof(H14B)+Sof(H14C)+Sof(C13')+Sof(H13C)+Sof(H13D)+Sof(H13E)]+1*
 [Sof(C20)+Sof(H20A)+Sof(H20B)+Sof(C21)+Sof(H21A)+Sof(H21B)+Sof(H21C)+Sof(C20')+
 Sof(H20C)+Sof(H20D)+Sof(H20E)]=2 with esd of 0.000001
 Sof(C6')=Sof(H6'A)=Sof(H6'B)=Sof(H6'C)=1-FVAR(1)
 Sof(C6)=Sof(H6A)=Sof(H6B)=Sof(C7)=Sof(H7A)=Sof(H7B)=Sof(H7C)=FVAR(1)
 Sof(C13')=Sof(H13C)=Sof(H13D)=Sof(H13E)=1-FVAR(2)
 Sof(C13)=Sof(H13A)=Sof(H13B)=Sof(C14)=Sof(H14A)=Sof(H14B)=Sof(H14C)=FVAR(2)
 Sof(C20')=Sof(H20C)=Sof(H20D)=Sof(H20E)=1-FVAR(3)
 Sof(C20)=Sof(H20A)=Sof(H20B)=Sof(C21)=Sof(H21A)=Sof(H21B)=Sof(H21C)=FVAR(3)
5.a Secondary CH2 refined with riding coordinates:
 C6(H6A,H6B), C13(H13A,H13B), C20(H20A,H20B)
5.b Aromatic/amide H refined with riding coordinates:
 C2(H2), C4(H4), C5(H5), C9(H9), C11(H11), C12(H12), C16(H16), C18(H18),
 C19(H19)
5.c Idealised Me refined as rotating group:
 C7(H7A,H7B,H7C), C6'(H6'A,H6'B,H6'C), C14(H14A,H14B,H14C), C13'(H13C,H13D,
 H13E), C21(H21A,H21B,H21C), C20'(H20C,H20D,H20E)
;

loop_
_space_group_symop_id
_space_group_symop_operation_xyz
1 'x, y, z'
2 '-x, y+1/2, -z+1/2'
3 '-x, -y, -z'
4 'x, -y-1/2, z-1/2'

loop_
_atom_site_label
_atom_site_type_symbol
_atom_site_fract_x
_atom_site_fract_y
_atom_site_fract_z
_atom_site_U_iso_or_equiv
_atom_site_adp_type
_atom_site_occupancy
_atom_site_symmetry_multiplicity
_atom_site_calc_flag
_atom_site_disorder_assembly
_atom_site_disorder_group
_atom_site_refinement_flags_posn
_atom_site_refinement_flags_adp
Zn1 Zn 0.5000 0.0000 0.0000 0.01388(6) Uani 1 2 d . . S T
N1 N 0.52960(10) -0.06444(10) 0.10375(5) 0.0158(2) Uani 1 1 d A . . .
C2 C 0.50433(11) -0.17226(12) 0.12590(6) 0.0166(2) Uani 1 1 d A . . .
H2 H 0.4612 -0.2313 0.0993 0.020 Uiso 1 1 calc . . R .
N3 N 0.54873(10) -0.18616(10) 0.19184(5) 0.0182(2) Uani 1 1 d . . . .
C4 C 0.60662(13) -0.08047(13) 0.21316(7) 0.0219(3) Uani 1 1 d A . . .
H4 H 0.6464 -0.0631 0.2563 0.026 Uiso 1 1 calc . . R .
C5 C 0.59430(13) -0.00646(12) 0.15872(7) 0.0197(3) Uani 1 1 d . . . .
H5 H 0.6249 0.0715 0.1585 0.024 Uiso 1 1 calc A . R .
C6 C 0.53722(13) -0.29397(13) 0.23265(7) 0.0249(3) Uani 0.926(3) 1 d A 1 . .
H6A H 0.4851 -0.3521 0.2060 0.030 Uiso 0.926(3) 1 calc A 1 R .
H6B H 0.4976 -0.2725 0.2712 0.030 Uiso 0.926(3) 1 calc A 1 R .
C7 C 0.66044(16) -0.35087(16) 0.25720(9) 0.0313(4) Uani 0.926(3) 1 d A 1 . .
H7A H 0.7010 -0.3702 0.2193 0.047 Uiso 0.926(3) 1 calc A 1 GR .
H7B H 0.6484 -0.4230 0.2817 0.047 Uiso 0.926(3) 1 calc A 1 GR .
H7C H 0.7104 -0.2957 0.2862 0.047 Uiso 0.926(3) 1 calc A 1 GR .
C6' C 0.53722(13) -0.29397(13) 0.23265(7) 0.0249(3) Uani 0.074(3) 1 d A 2 . .
H6'A H 0.4761 -0.3465 0.2091 0.037 Uiso 0.074(3) 1 calc A 2 GR .
H6'B H 0.5130 -0.2710 0.2749 0.037 Uiso 0.074(3) 1 calc A 2 GR .
H6'C H 0.6151 -0.3349 0.2406 0.037 Uiso 0.074(3) 1 calc A 2 GR .
N8 N 0.53361(10) 0.18038(10) 0.03824(5) 0.0166(2) Uani 1 1 d B . . .
C9 C 0.63764(12) 0.24145(11) 0.04270(6) 0.0181(2) Uani 1 1 d B . . .
H9 H 0.7075 0.2145 0.0260 0.022 Uiso 1 1 calc . . R .
N10 N 0.63049(10) 0.34710(10) 0.07414(6) 0.0194(2) Uani 1 1 d . . . .
C11 C 0.51502(14) 0.35353(14) 0.09230(9) 0.0313(3) Uani 1 1 d B . . .
H11 H 0.4834 0.4158 0.1155 0.038 Uiso 1 1 calc . . R .
C12 C 0.45607(14) 0.25106(14) 0.06971(8) 0.0277(3) Uani 1 1 d . . . .
H12 H 0.3755 0.2314 0.0747 0.033 Uiso 1 1 calc B . R .
C13 C 0.72939(14) 0.43568(13) 0.08875(8) 0.0266(3) Uani 0.656(5) 1 d B 1 . .
H13A H 0.7955 0.4158 0.0634 0.032 Uiso 0.656(5) 1 calc B 1 R .
H13B H 0.7623 0.4327 0.1363 0.032 Uiso 0.656(5) 1 calc B 1 R .
C14 C 0.6839(2) 0.56036(19) 0.07071(12) 0.0278(6) Uani 0.656(5) 1 d B 1 . .
H14A H 0.6512 0.5634 0.0236 0.042 Uiso 0.656(5) 1 calc B 1 GR .
H14B H 0.7510 0.6162 0.0800 0.042 Uiso 0.656(5) 1 calc B 1 GR .
H14C H 0.6205 0.5812 0.0969 0.042 Uiso 0.656(5) 1 calc B 1 GR .
C13' C 0.72939(14) 0.43568(13) 0.08875(8) 0.0266(3) Uani 0.344(5) 1 d B 2 . .
H13C H 0.7515 0.4436 0.1367 0.040 Uiso 0.344(5) 1 calc B 2 GR .
H13D H 0.7017 0.5119 0.0698 0.040 Uiso 0.344(5) 1 calc B 2 GR .
H13E H 0.7999 0.4096 0.0694 0.040 Uiso 0.344(5) 1 calc B 2 GR .
N15 N 0.69798(10) -0.03111(10) -0.00407(5) 0.0170(2) Uani 1 1 d C . . .
C16 C 0.75583(12) -0.01611(12) -0.05708(7) 0.0186(3) Uani 1 1 d C . . .
H16 H 0.7269 0.0321 -0.0939 0.022 Uiso 1 1 calc . . R .
N17 N 0.86165(10) -0.07936(10) -0.05105(6) 0.0194(2) Uani 1 1 d . . . .
C18 C 0.87295(12) -0.13904(13) 0.00960(7) 0.0213(3) Uani 1 1 d C . . .
H18 H 0.9366 -0.1901 0.0275 0.026 Uiso 1 1 calc . . R .
C19 C 0.77201(12) -0.10814(12) 0.03812(7) 0.0196(3) Uani 1 1 d . . . .
H19 H 0.7555 -0.1349 0.0798 0.024 Uiso 1 1 calc C . R .
C20 C 0.94580(14) -0.08609(16) -0.10172(8) 0.0300(3) Uani 0.418(5) 1 d C 1 . .
H20A H 0.9013 -0.1214 -0.1424 0.036 Uiso 0.418(5) 1 calc C 1 R .
H20B H 0.9680 -0.0048 -0.1127 0.036 Uiso 0.418(5) 1 calc C 1 R .
C21 C 1.0534(3) -0.1510(3) -0.08372(16) 0.0198(8) Uani 0.418(5) 1 d C 1 . .
H21A H 1.0986 -0.1178 -0.0433 0.030 Uiso 0.418(5) 1 calc C 1 GR .
H21B H 1.1029 -0.1468 -0.1194 0.030 Uiso 0.418(5) 1 calc C 1 GR .
H21C H 1.0335 -0.2334 -0.0760 0.030 Uiso 0.418(5) 1 calc C 1 GR .
C20' C 0.94580(14) -0.08609(16) -0.10172(8) 0.0300(3) Uani 0.582(5) 1 d C 2 . .
H20C H 0.9340 -0.1612 -0.1254 0.045 Uiso 0.582(5) 1 calc C 2 GR .
H20D H 1.0295 -0.0805 -0.0797 0.045 Uiso 0.582(5) 1 calc C 2 GR .
H20E H 0.9288 -0.0209 -0.1331 0.045 Uiso 0.582(5) 1 calc C 2 GR .
C22 C 0.12700(13) 0.47199(13) 0.09523(7) 0.0240(3) Uani 1 1 d . . . .
F23 F 0.01618(9) 0.48223(10) 0.11336(5) 0.0379(2) Uani 1 1 d . . . .
F24 F 0.18773(9) 0.38437(8) 0.13157(5) 0.0346(2) Uani 1 1 d . . . .
F25 F 0.11440(9) 0.43973(9) 0.03086(4) 0.0325(2) Uani 1 1 d . . . .
S26 S 0.21173(3) 0.61416(3) 0.106857(16) 0.01729(7) Uani 1 1 d . . . .
O27 O 0.13981(10) 0.69886(9) 0.06405(5) 0.0258(2) Uani 1 1 d . . . .
O28 O 0.33122(9) 0.58400(9) 0.09101(5) 0.0253(2) Uani 1 1 d . . . .
N29 N 0.21544(11) 0.62961(11) 0.18515(6) 0.0225(2) Uani 1 1 d . . . .
S30 S 0.18042(3) 0.74639(3) 0.221837(17) 0.02291(8) Uani 1 1 d . . . .
O31 O 0.20036(13) 0.85605(10) 0.18830(6) 0.0382(3) Uani 1 1 d . . . .
O32 O 0.22678(12) 0.73540(11) 0.29176(6) 0.0363(3) Uani 1 1 d . . . .
C33 C 0.01295(16) 0.73696(18) 0.21957(8) 0.0363(4) Uani 1 1 d . . . .
F34 F -0.02532(12) 0.82371(14) 0.25655(6) 0.0629(4) Uani 1 1 d . . . .
F35 F -0.01883(11) 0.63248(13) 0.24384(6) 0.0541(3) Uani 1 1 d . . . .
F36 F -0.04583(9) 0.74777(12) 0.15680(5) 0.0488(3) Uani 1 1 d . . . .

loop_
_atom_site_aniso_label
_atom_site_aniso_U_11
_atom_site_aniso_U_22
_atom_site_aniso_U_33
_atom_site_aniso_U_23
_atom_site_aniso_U_13
_atom_site_aniso_U_12
Zn1 0.01651(11) 0.01162(10) 0.01385(10) -0.00022(7) 0.00340(7) -0.00109(7)
N1 0.0173(5) 0.0152(5) 0.0150(5) -0.0010(4) 0.0028(4) -0.0005(4)
C2 0.0160(6) 0.0179(6) 0.0156(6) 0.0007(5) 0.0015(4) -0.0014(5)
N3 0.0182(5) 0.0195(5) 0.0165(5) 0.0034(4) 0.0010(4) -0.0006(4)
C4 0.0252(7) 0.0226(7) 0.0167(6) -0.0027(5) -0.0009(5) -0.0015(5)
C5 0.0226(7) 0.0167(6) 0.0194(6) -0.0032(5) 0.0019(5) -0.0020(5)
C6 0.0258(7) 0.0265(7) 0.0215(6) 0.0095(5) 0.0002(5) -0.0033(6)
C7 0.0292(9) 0.0276(8) 0.0341(9) 0.0094(7) -0.0054(7) 0.0019(7)
C6' 0.0258(7) 0.0265(7) 0.0215(6) 0.0095(5) 0.0002(5) -0.0033(6)
N8 0.0194(5) 0.0143(5) 0.0163(5) -0.0007(4) 0.0037(4) 0.0000(4)
C9 0.0216(6) 0.0146(6) 0.0187(6) -0.0010(5) 0.0048(5) -0.0008(5)
N10 0.0217(6) 0.0142(5) 0.0212(5) -0.0027(4) -0.0004(4) -0.0014(4)
C11 0.0236(7) 0.0260(7) 0.0440(9) -0.0172(7) 0.0042(6) 0.0026(6)
C12 0.0200(7) 0.0260(7) 0.0379(8) -0.0130(6) 0.0064(6) -0.0001(5)
C13 0.0291(7) 0.0187(7) 0.0306(7) -0.0033(6) -0.0004(6) -0.0068(5)
C14 0.0439(14) 0.0121(10) 0.0279(11) 0.0000(8) 0.0067(10) -0.0033(9)
C13' 0.0291(7) 0.0187(7) 0.0306(7) -0.0033(6) -0.0004(6) -0.0068(5)
N15 0.0177(5) 0.0154(5) 0.0179(5) -0.0001(4) 0.0032(4) -0.0009(4)
C16 0.0196(6) 0.0178(6) 0.0188(6) -0.0011(5) 0.0040(5) -0.0019(5)
N17 0.0188(5) 0.0203(6) 0.0199(5) -0.0037(4) 0.0057(4) -0.0021(4)
C18 0.0197(6) 0.0205(6) 0.0237(6) -0.0005(5) 0.0030(5) 0.0019(5)
C19 0.0194(6) 0.0193(6) 0.0203(6) 0.0017(5) 0.0036(5) 0.0009(5)
C20 0.0243(7) 0.0410(9) 0.0275(7) -0.0094(6) 0.0132(6) -0.0050(6)
C21 0.0151(15) 0.0233(17) 0.0217(16) -0.0039(12) 0.0048(11) 0.0021(11)
C20' 0.0243(7) 0.0410(9) 0.0275(7) -0.0094(6) 0.0132(6) -0.0050(6)
C22 0.0233(7) 0.0261(7) 0.0213(6) 0.0020(5) -0.0008(5) -0.0072(5)
F23 0.0230(5) 0.0545(6) 0.0370(5) -0.0009(5) 0.0068(4) -0.0167(4)
F24 0.0472(6) 0.0194(4) 0.0337(5) 0.0063(4) -0.0062(4) -0.0078(4)
F25 0.0386(5) 0.0345(5) 0.0227(4) -0.0054(4) -0.0012(4) -0.0111(4)
S26 0.01592(15) 0.01579(15) 0.02010(15) 0.00147(11) 0.00245(11) 0.00022(11)
O27 0.0295(5) 0.0266(5) 0.0219(5) 0.0071(4) 0.0061(4) 0.0084(4)
O28 0.0177(5) 0.0223(5) 0.0367(6) -0.0044(4) 0.0065(4) -0.0011(4)
N29 0.0275(6) 0.0192(6) 0.0194(5) 0.0006(4) -0.0012(4) 0.0051(5)
S30 0.02633(18) 0.02106(17) 0.02071(16) -0.00047(12) 0.00133(13) 0.00473(13)
O31 0.0580(8) 0.0198(5) 0.0390(6) 0.0004(5) 0.0150(6) 0.0008(5)
O32 0.0446(7) 0.0366(6) 0.0239(5) -0.0073(5) -0.0075(5) 0.0107(5)
C33 0.0309(8) 0.0585(11) 0.0210(7) 0.0018(7) 0.0088(6) 0.0115(8)
F34 0.0549(7) 0.0926(10) 0.0442(6) -0.0148(7) 0.0178(5) 0.0331(7)
F35 0.0459(6) 0.0816(9) 0.0383(6) 0.0109(6) 0.0183(5) -0.0155(6)
F36 0.0266(5) 0.0941(9) 0.0252(5) 0.0052(5) 0.0017(4) 0.0205(5)

loop_
_atom_type_symbol
_atom_type_description
_atom_type_scat_dispersion_real
_atom_type_scat_dispersion_imag
_atom_type_scat_source
C C 0.0033 0.0016 'International Tables Vol C Tables 4.2.6.8 and 6.1.1.4'
H H 0.0000 0.0000 'International Tables Vol C Tables 4.2.6.8 and 6.1.1.4'
F F 0.0171 0.0103 'International Tables Vol C Tables 4.2.6.8 and 6.1.1.4'
N N 0.0061 0.0033 'International Tables Vol C Tables 4.2.6.8 and 6.1.1.4'
O O 0.0106 0.0060 'International Tables Vol C Tables 4.2.6.8 and 6.1.1.4'
S S 0.1246 0.1234 'International Tables Vol C Tables 4.2.6.8 and 6.1.1.4'
Zn Zn 0.2839 1.4301 'International Tables Vol C Tables 4.2.6.8 and 6.1.1.4'

loop_
_geom_angle_atom_site_label_1
_geom_angle_atom_site_label_2
_geom_angle_atom_site_label_3
_geom_angle
_geom_angle_site_symmetry_1
_geom_angle_site_symmetry_3
N1 Zn1 N1 180.0 . 3_655
N1 Zn1 N15 91.45(4) 3_655 .
N1 Zn1 N15 88.55(4) 3_655 3_655
N1 Zn1 N15 91.45(4) . 3_655
N1 Zn1 N15 88.55(4) . .
N8 Zn1 N1 88.43(4) . .
N8 Zn1 N1 91.57(4) 3_655 .
N8 Zn1 N1 91.57(4) . 3_655
N8 Zn1 N1 88.43(4) 3_655 3_655
N8 Zn1 N8 180.0 . 3_655
N8 Zn1 N15 92.36(4) 3_655 3_655
N8 Zn1 N15 92.36(4) . .
N8 Zn1 N15 87.64(4) 3_655 .
N8 Zn1 N15 87.64(4) . 3_655
N15 Zn1 N15 180.0 . 3_655
C2 N1 Zn1 127.58(9) . .
C2 N1 C5 105.29(11) . .
C5 N1 Zn1 126.59(9) . .
N1 C2 N3 111.71(11) . .
C2 N3 C4 106.90(11) . .
C2 N3 C6 126.30(12) . .
C4 N3 C6 126.80(11) . .
C5 C4 N3 106.35(11) . .
C4 C5 N1 109.75(12) . .
N3 C6 C7 112.23(12) . .
C9 N8 Zn1 127.07(9) . .
C9 N8 C12 105.14(11) . .
C12 N8 Zn1 127.45(9) . .
N8 C9 N10 111.90(12) . .
C9 N10 C11 106.91(11) . .
C9 N10 C13 126.24(12) . .
C11 N10 C13 126.79(12) . .
C12 C11 N10 106.35(13) . .
C11 C12 N8 109.67(13) . .
N10 C13 C14 111.34(14) . .
C16 N15 Zn1 126.71(9) . .
C16 N15 C19 105.17(11) . .
C19 N15 Zn1 124.49(9) . .
N15 C16 N17 111.70(12) . .
C16 N17 C18 107.20(11) . .
C16 N17 C20 125.73(12) . .
C18 N17 C20 127.03(12) . .
C19 C18 N17 106.05(12) . .
C18 C19 N15 109.88(12) . .
C21 C20 N17 116.32(18) . .
F23 C22 F24 108.50(12) . .
F23 C22 F25 108.79(11) . .
F23 C22 S26 111.10(11) . .
F24 C22 S26 110.95(9) . .
F25 C22 F24 107.82(12) . .
F25 C22 S26 109.60(10) . .
O27 S26 C22 105.50(7) . .
O27 S26 O28 117.54(6) . .
O27 S26 N29 117.24(6) . .
O28 S26 C22 103.49(6) . .
O28 S26 N29 110.89(6) . .
N29 S26 C22 99.18(7) . .
S30 N29 S26 125.90(8) . .
N29 S30 C33 104.75(8) . .
O31 S30 N29 114.97(7) . .
O31 S30 C33 105.07(8) . .
O32 S30 N29 108.31(7) . .
O32 S30 O31 118.73(8) . .
O32 S30 C33 103.33(7) . .
F34 C33 S30 110.11(14) . .
F34 C33 F35 108.11(14) . .
F34 C33 F36 108.34(14) . .
F35 C33 S30 110.95(12) . .
F35 C33 F36 108.00(16) . .
F36 C33 S30 111.21(11) . .

loop_
_geom_bond_atom_site_label_1
_geom_bond_atom_site_label_2
_geom_bond_distance
_geom_bond_site_symmetry_2
Zn1 N1 2.1795(10) 3_655
Zn1 N1 2.1795(10) .
Zn1 N8 2.1597(11) .
Zn1 N8 2.1597(11) 3_655
Zn1 N15 2.2123(11) 3_655
Zn1 N15 2.2122(11) .
N1 C2 1.3222(17) .
N1 C5 1.3802(16) .
C2 N3 1.3494(16) .
N3 C4 1.3738(17) .
N3 C6 1.4676(17) .
C4 C5 1.3580(19) .
C6 C7 1.508(2) .
N8 C9 1.3195(17) .
N8 C12 1.3775(17) .
C9 N10 1.3411(17) .
N10 C11 1.3702(19) .
N10 C13 1.4625(17) .
C11 C12 1.355(2) .
C13 C14 1.500(3) .
N15 C16 1.3264(17) .
N15 C19 1.3809(17) .
C16 N17 1.3473(17) .
N17 C18 1.3752(18) .
N17 C20 1.4720(17) .
C18 C19 1.3628(19) .
C20 C21 1.386(3) .
C22 F23 1.3239(17) .
C22 F24 1.3347(17) .
C22 F25 1.3274(16) .
C22 S26 1.8313(15) .
S26 O27 1.4308(10) .
S26 O28 1.4331(10) .
S26 N29 1.5744(12) .
N29 S30 1.5680(12) .
S30 O31 1.4249(12) .
S30 O32 1.4250(11) .
S30 C33 1.8337(17) .
C33 F34 1.322(2) .
C33 F35 1.326(2) .
C33 F36 1.3328(18) .
